data_2300719
loop_
_publ_author_name
'Ruth, Paul Niklas'
'Graw, Nico'
'Ernemann, Tobias'
'Herbst-Irmer, Regine'
'Stalke, Dietmar'

_publ_section_title
;
 Indium <i>K</i>&#x3b1; radiation from a MetalJet X-ray source: comparison
 of the Eiger2 CdTe and Photon III detectors.
;
_journal_issue 'Pt 5'
_journal_name_full 'Journal of applied crystallography'
_journal_page_first 1322
_journal_page_last 1329
_journal_paper_doi 10.1107/S1600576723007215
_journal_volume 56
_journal_year 2023
_chemical_absolute_configuration S
_chemical_formula_moiety 'C3 H7 N O2'
_chemical_formula_sum 'C3 H7 N O2'
_chemical_formula_weight 89.10
_space_group_crystal_system orthorhombic
_space_group_IT_number 19
_space_group_name_Hall 'P 2ac 2ab'
_space_group_name_H-M_alt 'P 21 21 21'
_atom_sites_solution_hydrogens geom
_audit_creation_method SHELXL-2019/1
_cell_angle_alpha 90
_cell_angle_beta 90
_cell_angle_gamma 90
_cell_formula_units_Z 4
_cell_length_a 5.784(2)
_cell_length_b 5.953(2)
_cell_length_c 12.272(3)
_cell_measurement_reflns_used 9772
_cell_measurement_temperature 100(2)
_cell_measurement_theta_max 34.0095
_cell_measurement_theta_min 2.747
_cell_volume 422.6(2)
_computing_cell_refinement 'Bruker SAINT V8.40B'
_computing_data_collection 'Bruker APEX2 v2012.2'
_computing_data_reduction 'Bruker SAINT V8.40B'
_computing_molecular_graphics 'VESTA 3.5.7'
_computing_publication_material 'VESTA 3.5.7'
_computing_structure_refinement 'SHELXL-2019/1 (Sheldrick, 2019)'
_computing_structure_solution 'SHELXT(Sheldrick,Acta Cryst.(2015)A71,3-8)'
_diffrn_ambient_temperature 100(2)
_diffrn_detector_type 'Bruker Photon III C14 CMOS'
_diffrn_measured_fraction_theta_full 0.996
_diffrn_measured_fraction_theta_max 0.999
_diffrn_measurement_device_type 'Bruker D8 Venture'
_diffrn_measurement_method '\f and \w scans'
_diffrn_radiation_type InK\a
_diffrn_radiation_wavelength 0.5134
_diffrn_reflns_av_R_equivalents 0.0553
_diffrn_reflns_av_unetI/netI 0.0195
_diffrn_reflns_Laue_measured_fraction_full 0.996
_diffrn_reflns_Laue_measured_fraction_max 0.999
_diffrn_reflns_limit_h_max 12
_diffrn_reflns_limit_h_min -12
_diffrn_reflns_limit_k_max 13
_diffrn_reflns_limit_k_min -13
_diffrn_reflns_limit_l_max 27
_diffrn_reflns_limit_l_min -24
_diffrn_reflns_number 89949
_diffrn_reflns_point_group_measured_fraction_full 0.997
_diffrn_reflns_point_group_measured_fraction_max 0.999
_diffrn_reflns_theta_full 17.941
_diffrn_reflns_theta_max 34.821
_diffrn_reflns_theta_min 2.398
_diffrn_source 'Excillum In Metaljet D2 70 kV'
_exptl_absorpt_coefficient_mu 0.061
_exptl_absorpt_correction_T_max 0.9943
_exptl_absorpt_correction_T_min 0.8965
_exptl_absorpt_correction_type multi-scan
_exptl_absorpt_process_details SADABS-2016/2
_exptl_crystal_colour colourless
_exptl_crystal_density_diffrn 1.401
_exptl_crystal_description block
_exptl_crystal_F_000 192
_exptl_crystal_size_max 0.214
_exptl_crystal_size_mid 0.155
_exptl_crystal_size_min 0.128
_refine_diff_density_max 0.521
_refine_diff_density_min -0.203
_refine_diff_density_rms 0.076
_refine_ls_abs_structure_details
;
 Flack x determined using 1894 quotients [(I+)-(I-)]/[(I+)+(I-)]
 (Parsons, Flack and Wagner, Acta Cryst. B69 (2013) 249-259).
;
_refine_ls_abs_structure_Flack 0.3(2)
_refine_ls_extinction_method none
_refine_ls_goodness_of_fit_ref 1.109
_refine_ls_hydrogen_treatment refU
_refine_ls_matrix_type full
_refine_ls_number_parameters 64
_refine_ls_number_reflns 4857
_refine_ls_number_restraints 0
_refine_ls_restrained_S_all 1.109
_refine_ls_R_factor_all 0.0329
_refine_ls_R_factor_gt 0.0307
_refine_ls_shift/su_max 0.000
_refine_ls_shift/su_mean 0.000
_refine_ls_structure_factor_coef Fsqd
_refine_ls_weighting_details 'w=1/[\s^2^(Fo^2^)+(0.0529P)^2^] where P=(Fo^2^+2Fc^2^)/3'
_refine_ls_weighting_scheme calc
_refine_ls_wR_factor_gt 0.0779
_refine_ls_wR_factor_ref 0.0792
_reflns_Friedel_coverage 0.759
_reflns_Friedel_fraction_full 1.000
_reflns_Friedel_fraction_max 0.999
_reflns_number_gt 4569
_reflns_number_total 4857
_reflns_threshold_expression 'I > 2\s(I)'
_cod_data_source_file nb5354sup1.cif
_cod_data_source_block LAla_photon
_cod_depositor_comments 'Adding full bibliography for 2300712--2300725.cif.'
_cod_database_code 2300719
_cod_database_fobs_code 2300719
_shelx_shelxl_version_number 2019/1
_shelx_space_group_comment
;
The symmetry employed for this shelxl refinement is uniquely defined
by the following loop, which should always be used as a source of
symmetry information in preference to the above space-group names.
They are only intended as comments.
;
_shelx_estimated_absorpt_t_min 0.987
_shelx_estimated_absorpt_t_max 0.992

loop_
_space_group_symop_operation_xyz
'x, y, z'
'-x+1/2, -y, z+1/2'
'-x, y+1/2, -z+1/2'
'x+1/2, -y+1/2, -z'

loop_
_atom_site_label
_atom_site_type_symbol
_atom_site_fract_x
_atom_site_fract_y
_atom_site_fract_z
_atom_site_U_iso_or_equiv
_atom_site_adp_type
_atom_site_occupancy
_atom_site_site_symmetry_order
_atom_site_calc_flag
_atom_site_refinement_flags_posn
_atom_site_refinement_flags_adp
_atom_site_refinement_flags_occupancy
_atom_site_disorder_assembly
_atom_site_disorder_group
C1 C 0.69677(7) 0.26466(7) 0.40908(4) 0.01645(6) Uani 1 1 d . . . . .
H1A H 0.579897 0.148750 0.395604 0.023(2) Uiso 1 1 calc R . . . .
H1B H 0.693471 0.307648 0.486152 0.025(2) Uiso 1 1 calc R . . . .
H1C H 0.850090 0.205742 0.390691 0.025(2) Uiso 1 1 calc R . . . .
C2 C 0.64523(5) 0.46959(6) 0.33882(3) 0.01079(5) Uani 1 1 d . . . . .
H2 H 0.659471 0.425823 0.260434 0.020(2) Uiso 1 1 calc R . . . .
C3 C 0.39954(5) 0.55629(6) 0.35900(3) 0.01061(5) Uani 1 1 d . . . . .
N1 N 0.81607(5) 0.64975(5) 0.36230(3) 0.01214(5) Uani 1 1 d . . . . .
H1D H 0.961578 0.596198 0.351308 0.030(3) Uiso 1 1 calc R . . . .
H1E H 0.800935 0.694882 0.432787 0.025(2) Uiso 1 1 calc R . . . .
H1F H 0.790295 0.768444 0.317182 0.019(2) Uiso 1 1 calc R . . . .
O1 O 0.23863(5) 0.44396(6) 0.31556(3) 0.01580(5) Uani 1 1 d . . . . .
O2 O 0.37445(6) 0.72779(5) 0.41611(3) 0.01590(5) Uani 1 1 d . . . . .

loop_
_atom_site_aniso_label
_atom_site_aniso_U_11
_atom_site_aniso_U_22
_atom_site_aniso_U_33
_atom_site_aniso_U_23
_atom_site_aniso_U_13
_atom_site_aniso_U_12
C1 0.01282(12) 0.01541(13) 0.02113(15) 0.00349(11) -0.00065(11) 0.00153(10)
C2 0.00792(9) 0.01349(10) 0.01098(9) -0.00125(8) -0.00005(7) 0.00059(8)
C3 0.00785(8) 0.01397(10) 0.01002(9) -0.00032(8) 0.00008(7) 0.00090(8)
N1 0.00843(8) 0.01465(10) 0.01333(9) -0.00074(8) 0.00002(8) -0.00056(7)
O1 0.00843(8) 0.02032(12) 0.01863(11) -0.00454(10) -0.00138(8) -0.00100(8)
O2 0.01313(10) 0.01827(11) 0.01631(10) -0.00580(9) 0.00137(8) 0.00227(8)

loop_
_atom_type_symbol
_atom_type_description
_atom_type_scat_dispersion_real
_atom_type_scat_dispersion_imag
_atom_type_scat_source
C C 0.0008 0.0008 'International Tables Vol C Tables 4.2.6.8 and 6.1.1.4'
H H 0.0000 0.0000 'International Tables Vol C Tables 4.2.6.8 and 6.1.1.4'
N N 0.0021 0.0016 'International Tables Vol C Tables 4.2.6.8 and 6.1.1.4'
O O 0.0044 0.0030 'International Tables Vol C Tables 4.2.6.8 and 6.1.1.4'

loop_
_geom_angle_atom_site_label_1
_geom_angle_atom_site_label_2
_geom_angle_atom_site_label_3
_geom_angle
_geom_angle_site_symmetry_1
_geom_angle_site_symmetry_3
_geom_angle_publ_flag
N1 C2 C1 109.75(4) . . ?
N1 C2 C3 110.01(4) . . ?
C1 C2 C3 111.09(3) . . ?
O2 C3 O1 125.77(4) . . ?
O2 C3 C2 118.34(3) . . ?
O1 C3 C2 115.89(4) . . ?

loop_
_geom_bond_atom_site_label_1
_geom_bond_atom_site_label_2
_geom_bond_distance
_geom_bond_site_symmetry_2
_geom_bond_publ_flag
C1 C2 1.5234(6) . ?
C2 N1 1.4865(6) . ?
C2 C3 1.5320(6) . ?
C3 O2 1.2468(5) . ?
C3 O1 1.2639(5) . ?
